data_7233172
loop_
_publ_author_name
'Gusev, Alexey'
'Braga, Elena'
'Zamnius, Ekaterina'
'Kiskin, Mikhail'
'Kryukova, Mariya'
'Baryshnikova, Alina'
'Minaev, Boris'
'Baryshnikov, Gleb'
'\%Agren, Hans'
'Linert, Wolfgang'

_publ_section_title
;
 Structure and excitation-dependent emission of novel zinc complexes with
 pyridyltriazoles
;
_journal_issue 38
_journal_name_full 'RSC Advances'
_journal_page_first 22143
_journal_paper_doi 10.1039/C9RA02491C
_journal_volume 9
_journal_year 2019
_chemical_formula_moiety 'C12 H9 Cl2 N5 Zn'
_chemical_formula_sum 'C12 H9 Cl2 N5 Zn'
_chemical_formula_weight 359.53
_space_group_crystal_system monoclinic
_space_group_IT_number 11
_space_group_name_Hall '-P 2yb'
_space_group_name_H-M_alt 'P 1 21/m 1'
_symmetry_space_group_name_Hall '-P 2yb'
_symmetry_space_group_name_H-M 'P 1 21/m 1'
_atom_sites_solution_hydrogens mixed
_atom_sites_solution_primary iterative
_audit_creation_date 2018-04-05
_audit_creation_method
;
Olex2 1.2
(compiled 2017.08.10 svn.r3458 for OlexSys, GUI svn.r5381)
;
_audit_update_record
;
2019-03-25 deposited with the CCDC.    2019-07-08 downloaded from the CCDC.
;
_cell_angle_alpha 90
_cell_angle_beta 95.301(4)
_cell_angle_gamma 90
_cell_formula_units_Z 2
_cell_length_a 8.8612(4)
_cell_length_b 7.1511(3)
_cell_length_c 11.5516(5)
_cell_measurement_reflns_used 7055
_cell_measurement_temperature 100(2)
_cell_measurement_theta_max 71.6050
_cell_measurement_theta_min 3.7810
_cell_volume 728.86(6)
_computing_cell_refinement 'CrysAlisPro 1.171.39.35a (Rigaku OD, 2017)'
_computing_data_collection 'CrysAlisPro 1.171.39.35a (Rigaku OD, 2017)'
_computing_data_reduction 'CrysAlisPro 1.171.39.35a (Rigaku OD, 2017)'
_computing_molecular_graphics 'Olex2 (Dolomanov et al., 2009)'
_computing_publication_material 'Olex2 (Dolomanov et al., 2009)'
_computing_structure_refinement 'ShelXL (Sheldrick, 2015)'
_computing_structure_solution
;
Superflip (Palatinus & Chapuis, 2007;Palatinus & van der Lee, 2008;
Palatinus et al., 2012)
;
_diffrn_ambient_temperature 100(2)
_diffrn_detector 'CCD plate'
_diffrn_detector_type HyPix3000
_diffrn_measured_fraction_theta_full 1.000
_diffrn_measured_fraction_theta_max 0.999
_diffrn_measurement_details
;
List of Runs (angles in degrees, time in seconds):

  # Type    Start    End  Width  t~exp~   \w     \q     \k     \f   Frames
#--------------------------------------------------------------------------
  1  \w    -11.00  19.00   0.50    1.08    --  -41.35  80.00 122.00   60
  2  \w    -43.00 -14.00   0.50    1.08    --  -41.35  80.00 122.00   58
  3  \w     80.00 157.00   0.50    4.33    --  101.00  80.00 122.00  154
  4  \w     47.00 102.00   0.50    4.33    --  101.00 -80.00  -1.00  110
  5  \w    -49.00  23.00   0.50    1.08    --  -41.35  32.00-120.00  144
  6  \w    -17.00  25.00   0.50    1.08    --  -41.35  21.00  30.00   84
  7  \w   -102.00 -24.00   0.50    1.08    --  -41.35 -54.00  30.00  156
  8  \w     73.00  99.00   0.50    1.08    --   41.35  43.00 -90.00   52
  9  \w     35.00  61.00   0.50    1.08    --   41.35  43.00 -90.00   52
 10  \w     31.00  56.00   0.50    1.08    --   41.35 -11.00  60.00   50
 11  \w     79.00 105.00   0.50    1.08    --   41.35  32.00  60.00   52
 12  \w    -31.00  -5.00   0.50    1.08    --   41.35 -11.00  60.00   52
 13  \w     36.00  66.00   0.50    1.08    --   41.35  32.00  60.00   60
 14  \w     28.00  53.00   0.50    1.08    --   41.35 -80.00  -1.00   50
 15  \w     35.00 115.00   0.50    4.33    --  101.00-111.00-120.00  160
 16  \w     93.00 119.00   0.50    4.33    --  101.00 -68.00-120.00   52
 17  \w     80.00 152.00   0.50    4.33    --  101.00  68.00 150.00  144
 18  \w     88.00 133.00   0.50    4.33    --  101.00  42.00-120.00   90
 19  \w     83.00 126.00   0.50    4.33    --  101.00 -77.00  90.00   86
 20  \w     44.00  70.00   0.50    4.33    --  101.00 -77.00  90.00   52
 21  \w     53.00 113.00   0.50    4.33    --  101.00 -42.00 -30.00  120
 22  \w    121.00 147.00   0.50    4.33    --  101.00  68.00   0.00   52
 23  \w     80.00 105.00   0.50    4.33    --  101.00  68.00   0.00   50
 24  \w    118.00 155.00   0.50    4.33    --  101.00  93.00-120.00   74
 25  \w     61.00 120.00   0.50    4.33    --  101.00 -59.00   0.00  118
 26  \w     90.00 152.00   0.50    4.33    --  101.00 111.00   0.00  124
 27  \w     44.00 108.00   0.50    4.33    --  101.00 -50.00  90.00  128
 28  \w     90.00 151.00   0.50    4.33    --  101.00  59.00-180.00  122
 29  \w     40.00 106.00   0.50    1.08    --   41.35  77.00-180.00  132
 30  \w     -5.00  21.00   0.50    1.08    --  -41.35  21.00 120.00   52
 31  \w    -83.00 -58.00   0.50    1.08    --  -41.35 -54.00-180.00   50
 32  \w    -44.00  -9.00   0.50    1.08    --  -41.35  21.00 120.00   70
 33  \w    -49.00 -24.00   0.50    1.08    --  -41.35 -54.00-180.00   50
 34  \w    -21.00  27.00   0.50    1.08    --   41.35 -32.00   0.00   96
 35  \w     26.00  63.00   0.50    1.08    --   41.35 -77.00-180.00   74
 36  \w      1.00  26.00   0.50    1.08    --   41.35 -32.00  30.00   50
 37  \w     37.00  62.00   0.50    4.33    --  101.00-111.00 -30.00   50
 38  \w    120.00 155.00   0.50    4.33    --  101.00  59.00-150.00   70
 39  \w     37.00  63.00   0.50    4.33    --  101.00-111.00  60.00   52
 40  \w     75.00 101.00   0.50    4.33    --  101.00 -25.00 -60.00   52
 41  \w     77.00 102.00   0.50    4.33    --  101.00  77.00  90.00   50
 42  \w    115.00 155.00   0.50    4.33    --  101.00  77.00  90.00   80
 43  \w     80.00 105.00   0.50    4.33    --  101.00  77.00  30.00   50
 44  \w     40.00  65.00   0.50    4.33    --  101.00 -25.00 -60.00   50
 45  \w     83.00 116.00   0.50    4.33    --  101.00  59.00-150.00   66
 46  \w     77.00 110.00   0.50    4.33    --  101.00-111.00 120.00   66
 47  \w    126.00 152.00   0.50    4.33    --  101.00  42.00   0.00   52
 48  \w    120.00 146.00   0.50    4.33    --  101.00  77.00  30.00   52
 49  \w     83.00 109.00   0.50    4.33    --  101.00  59.00-120.00   52
 50  \w     79.00 113.00   0.50    4.33    --  101.00-111.00  60.00   68
 51  \w     44.00  80.00   0.50    4.33    --  101.00-133.00 -30.00   72
 52  \w     96.00 122.00   0.50    4.33    --  101.00-133.00 -30.00   52
 53  \w     70.00  96.00   0.50    4.33    --  101.00 133.00-120.00   52
 54  \w    119.00 153.00   0.50    4.33    --  101.00 133.00-120.00   68
 55  \w     35.00  61.00   0.50    4.33    --  101.00 -17.00 -90.00   52
 56  \w     87.00 113.00   0.50    4.33    --  101.00 -17.00 -90.00   52
 57  \w     99.00 157.00   0.50    4.33    --  101.00  93.00  90.00  116
 58  \w     89.00 115.00   0.50    4.33    --  101.00  68.00-120.00   52
 59  \w    132.00 157.00   0.50    4.33    --  101.00  68.00-120.00   50
 60  \w    130.00 155.00   0.50    4.33    --  101.00  33.00-120.00   50
 61  \w    131.00 156.00   0.50    4.33    --  101.00  59.00  90.00   50
 62  \w     89.00 114.00   0.50    4.33    --  101.00 -42.00   0.00   50
 63  \w     80.00 105.00   0.50    4.33    --  101.00  68.00  30.00   50
 64  \w     86.00 150.00   0.50    4.33    --  101.00  50.00 -90.00  128
 65  \w     40.00  66.00   0.50    1.08    --   41.35-105.00 109.00   52
 66  \w     -4.00  22.00   0.50    1.08    --  -41.35  65.00 120.00   52
 67  \w     -9.00  17.00   0.50    1.08    --  -41.35 104.00 -60.00   52
 68  \w    -59.00 -33.00   0.50    1.08    --  -41.35 104.00 -60.00   52
 69  \w    -54.00 -28.00   0.50    1.08    --  -41.35  65.00 120.00   52
 70  \w      5.00  39.00   0.50    1.08    --   41.35 -32.00-120.00   68
 71  \w    -23.00   3.00   0.50    1.08    --   41.35 -32.00-120.00   52
 72  \w     27.00  59.00   0.50    1.08    --   41.35 -65.00 -90.00   64
 73  \w     -8.00  17.00   0.50    1.08    --   41.35 -65.00 -90.00   50
 74  \w     55.00 102.00   0.50    4.33    --  101.00-133.00-180.00   94
 75  \w     67.00 118.00   0.50    4.33    --  101.00 -59.00  90.00  102
 76  \w     72.00  98.00   0.50    4.33    --  101.00-111.00  30.00   52
 77  \w     91.00 116.00   0.50    4.33    --  101.00-133.00  30.00   50
 78  \w     70.00  96.00   0.50    4.33    --  101.00-111.00 -90.00   52
 79  \w     74.00 104.00   0.50    4.33    --  101.00 -33.00-180.00   60
 80  \w     59.00  85.00   0.50    4.33    --  101.00-133.00  30.00   52
 81  \w     52.00 121.00   0.50    4.33    --  101.00 -68.00-150.00  138
 82  \w     16.00  41.00   0.50    1.08    --   41.35  77.00-180.00   50
 83  \w    -43.00 -18.00   0.50    1.08    --    8.00 130.00 163.29   50
 84  \w    -21.00   4.00   0.50    1.08    --   20.00 114.00 -40.80   50
 85  \w    -11.00  14.00   0.50    1.08    --   24.00 102.00-134.92   50
 86  \w    -11.00  14.00   0.50    1.08    --   24.00 102.00   7.03   50
 87  \w     -1.00  24.00   0.50    1.08    --   28.00  89.00 -51.41   50
 88  \w      3.00  28.00   0.50    1.08    --   32.00  90.00 117.81   50
 89  \w      3.00  28.00   0.50    1.08    --   32.00  89.00  85.21   50
 90  \w      9.00  34.00   0.50    1.08    --   36.00  85.00-107.13   50
 91  \w      9.00  34.00   0.50    1.08    --   36.00  85.00  66.24   50
 92  \w      9.00  34.00   0.50    1.08    --   36.00  85.00-157.85   50
 93  \w     15.00  40.00   0.50    1.08    --   40.00  80.00  18.33   50
 94  \w     19.00  44.00   0.50    1.08    --   44.00  80.00  48.33   50
 95  \w     19.00  44.00   0.50    1.08    --   44.00  79.00  88.18   50
 96  \w     19.00  44.00   0.50    1.08    --   44.00  82.00 -75.72   50
 97  \w     25.00  51.00   0.50    1.08    --   48.00  77.00-143.14   52
 98  \w     25.00  51.00   0.50    1.08    --   48.00  75.00  12.98   52
 99  \w     23.00  66.00   0.50    1.08    --   48.00  76.00-104.81   86
100  \w     23.00  48.00   0.50    1.08    --   48.00  77.00 -35.86   50
101  \w     38.00  64.00   0.50    1.08    --   52.00  76.00-116.43   52
102  \w     35.00  61.00   0.50    1.08    --   52.00  77.00 169.81   52
103  \w     33.00  84.00   0.50    1.08    --   52.00  61.00 -30.81  102
104  \w     34.00  82.00   0.50    1.08    --   56.00  76.00 116.58   96
105  \w     31.00  56.00   0.50    1.08    --   56.00  76.00 110.08   50
106  \w     35.00  61.00   0.50    1.08    --   60.00  76.00  56.82   52
107  \w     35.00  63.00   0.50    1.08    --   60.00  77.00 150.77   56
108  \w     42.00  67.00   0.50    1.08    --   64.00  71.00  -4.63   50
109  \w     44.00  73.00   0.50    1.08    --   68.00  76.00  15.37   58
110  \w     97.00 123.00   0.50    1.08    --   68.00  76.00  15.37   52
111  \w     47.00  77.00   0.50    4.33    --   72.00  76.00-179.98   60
112  \w     54.00  81.00   0.50    4.33    --   72.00  58.00-123.79   54
113  \w     51.00  77.00   0.50    4.33    --   72.00  67.00  93.97   52
114  \w     56.00  82.00   0.50    4.33    --   76.00  72.00  51.38   52
115  \w     59.00  85.00   0.50    4.33    --   76.00  55.00 -11.23   52
116  \w     61.00  87.00   0.50    4.33    --   80.00  60.00 -97.38   52
117  \w     68.00  94.00   0.50    4.33    --   88.00  64.00-102.73   52
118  \w    117.00 143.00   0.50    4.33    --   88.00  77.00 131.31   52
119  \w     63.00  88.00   0.50    4.33    --   88.00  77.00 131.31   50
120  \w    132.00 157.00   0.50    4.33    --  101.00  77.00   0.00   50
121  \w     76.00 124.00   0.50    4.33    --  101.00  77.00   0.00   96
122  \w     76.00 144.00   0.50    4.33    --  101.00  77.00 -60.00  136
123  \w     76.00 104.00   0.50    4.33    --  101.00  77.00 -30.00   56
124  \w     80.00 106.00   0.50    4.33    --  101.00  68.00 -30.00   52
125  \w     78.00 146.00   0.50    4.33    --  101.00  72.00  80.47  136
126  \w     77.00 103.00   0.50    4.33    --  101.00 -25.00  90.00   52
127  \w     47.00  75.00   0.50    4.33    --  101.00 -25.00  90.00   56
128  \w     78.00 104.00   0.50    4.33    --  101.00  77.00 150.00   52
129  \w    132.00 157.00   0.50    4.33    --  101.00  93.00  30.00   50
130  \w    114.00 140.00   0.50    4.33    --  101.00  50.00 -60.00   52
131  \w     85.00 111.00   0.50    4.33    --  101.00  50.00 -60.00   52
132  \w     98.00 124.00   0.50    4.33    --  101.00  93.00  30.00   52
133  \w     76.00 102.00   0.50    4.33    --  101.00  77.00-150.00   52
134  \w     78.00 104.00   0.50    4.33    --  101.00 -42.00 -90.00   52
135  \w     69.00  94.00   0.50    4.33    --  101.00 -33.00 120.00   50
136  \w     40.00  65.00   0.50    4.33    --  101.00 -33.00 120.00   50
137  \w    109.00 148.00   0.50    4.33    --  101.00  68.00 -30.00   78
138  \w    126.00 157.00   0.50    4.33    --  101.00  77.00 -90.00   62
139  \w     85.00 117.00   0.50    4.33    --  101.00  59.00 120.00   64
140  \w     77.00 143.00   0.50    4.33    --  101.00  77.00  60.00  132
141  \w     76.00 102.00   0.50    4.33    --  101.00  77.00-180.00   52
142  \w     76.00 101.00   0.50    4.33    --  101.00  77.00 -90.00   50
;
_diffrn_measurement_device 'four-circle diffractometer'
_diffrn_measurement_device_type 'SuperNova, Single source at offset/far, HyPix3000'
_diffrn_measurement_method '\w scans'
_diffrn_orient_matrix_type 'CrysAlisPro convention (1999,Acta A55,543-557)'
_diffrn_orient_matrix_UB_11 0.0189181000
_diffrn_orient_matrix_UB_12 0.0909510000
_diffrn_orient_matrix_UB_13 0.1213346000
_diffrn_orient_matrix_UB_21 -0.1066579000
_diffrn_orient_matrix_UB_22 0.1599102000
_diffrn_orient_matrix_UB_23 -0.0442570000
_diffrn_orient_matrix_UB_31 -0.1369516000
_diffrn_orient_matrix_UB_32 -0.1121562000
_diffrn_orient_matrix_UB_33 0.0353959000
_diffrn_radiation_monochromator mirror
_diffrn_radiation_probe x-ray
_diffrn_radiation_type CuK\a
_diffrn_radiation_wavelength 1.54184
_diffrn_reflns_av_unetI/netI 0.0215
_diffrn_reflns_Laue_measured_fraction_full 1.000
_diffrn_reflns_Laue_measured_fraction_max 0.999
_diffrn_reflns_limit_h_max 10
_diffrn_reflns_limit_h_min -10
_diffrn_reflns_limit_k_max 8
_diffrn_reflns_limit_k_min -8
_diffrn_reflns_limit_l_max 14
_diffrn_reflns_limit_l_min -14
_diffrn_reflns_number 4990
_diffrn_reflns_point_group_measured_fraction_full 1.000
_diffrn_reflns_point_group_measured_fraction_max 0.999
_diffrn_reflns_theta_full 67.684
_diffrn_reflns_theta_max 71.924
_diffrn_reflns_theta_min 3.843
_diffrn_source 'micro-focus sealed X-ray tube'
_diffrn_source_type 'SuperNova (Cu) X-ray Source'
_exptl_absorpt_coefficient_mu 5.663
_exptl_absorpt_correction_T_max 1.00000
_exptl_absorpt_correction_T_min 0.79276
_exptl_absorpt_correction_type multi-scan
_exptl_absorpt_process_details
;
CrysAlisPro 1.171.39.35a (Rigaku Oxford Diffraction, 2017)
Empirical absorption correction using spherical harmonics,
 implemented in SCALE3 ABSPACK scaling algorithm.
;
_exptl_crystal_colour 'clear colourless'
_exptl_crystal_colour_lustre clear
_exptl_crystal_colour_primary colourless
_exptl_crystal_density_diffrn 1.638
_exptl_crystal_description plate
_exptl_crystal_F_000 360
_exptl_crystal_size_max 0.15
_exptl_crystal_size_mid 0.15
_exptl_crystal_size_min 0.1
_refine_diff_density_max 0.851
_refine_diff_density_min -0.723
_refine_diff_density_rms 0.114
_refine_ls_extinction_method none
_refine_ls_goodness_of_fit_ref 1.105
_refine_ls_hydrogen_treatment mixed
_refine_ls_matrix_type full
_refine_ls_number_parameters 150
_refine_ls_number_reflns 4990
_refine_ls_number_restraints 2
_refine_ls_restrained_S_all 1.105
_refine_ls_R_factor_all 0.0491
_refine_ls_R_factor_gt 0.0428
_refine_ls_shift/su_max 0.000
_refine_ls_shift/su_mean 0.000
_refine_ls_structure_factor_coef Fsqd
_refine_ls_weighting_details 'w=1/[\s^2^(Fo^2^)+(0.0730P)^2^+1.4000P] where P=(Fo^2^+2Fc^2^)/3'
_refine_ls_weighting_scheme calc
_refine_ls_wR_factor_gt 0.1444
_refine_ls_wR_factor_ref 0.1492
_reflns_Friedel_coverage 0.000
_reflns_number_gt 4354
_reflns_number_total 4990
_reflns_threshold_expression 'I > 2\s(I)'
_cod_data_source_file c9ra02491c2.cif
_cod_data_source_block 5
_cod_original_cell_volume 728.86(5)
_cod_database_code 7233172
_shelx_shelxl_version_number 2014/7
_chemical_oxdiff_formula 'Zn Cl2 C20'
_shelx_space_group_comment
;
The symmetry employed for this shelxl refinement is uniquely defined
by the following loop, which should always be used as a source of
symmetry information in preference to the above space-group names.
They are only intended as comments.
;
_shelx_estimated_absorpt_t_max 0.601
_shelx_estimated_absorpt_t_min 0.484
_olex2_refinement_description
;
1. Twinned data refinement
 Scales: 0.7588(17)
 0.2412(17)
2. Fixed Uiso
 At 1.2 times of:
  All C(H) groups, All N(H) groups, All N(H,H) groups
3. Restrained distances
 C11-H11
 0.93 with sigma of 0.002
 C8-H8
 0.93 with sigma of 0.002
4. Others
 Fixed Sof: N2AA(0.5) C1AA(0.5) H1AA(0.5) C0AA(0.5) H0AA(0.5) N3AA(0.5)
 H3AA(0.5) C2AA(0.5) C3AA(0.5) C4AA(0.5) N4AA(0.5) H5AA(0.5) N1(0.5)
5.a Aromatic/amide H refined with riding coordinates:
 C3(H3), C5(H5), C22(H22), C37(H37), C1AA(H1AA), C0AA(H0AA), N3AA(H3AA),
 N4AA(H5AA)
;
_olex2_submission_special_instructions 'No special instructions were received'
_oxdiff_exptl_absorpt_empirical_details
;
Empirical correction (ABSPACK) includes:
- Absorption correction using spherical harmonics
- Frame scaling
;
_oxdiff_exptl_absorpt_empirical_full_max 1.779
_oxdiff_exptl_absorpt_empirical_full_min 0.536
_oxdiff_twin_integration_method simultaneous
_oxdiff_twin_items 2
_twin_special_details
;
Component 2 rotated by -179.9624\% 
 around [0.99 0.00 -0.12] (reciprocal) or [1.00 0.00 -0.00] (direct)
;

loop_
_space_group_symop_operation_xyz
'x, y, z'
'-x, y+1/2, -z'
'-x, -y, -z'
'x, -y-1/2, z'

loop_
_atom_site_label
_atom_site_type_symbol
_atom_site_fract_x
_atom_site_fract_y
_atom_site_fract_z
_atom_site_U_iso_or_equiv
_atom_site_adp_type
_atom_site_occupancy
_atom_site_site_symmetry_order
_atom_site_calc_flag
_atom_site_refinement_flags_posn
_atom_site_refinement_flags_adp
_atom_site_refinement_flags_occupancy
_atom_site_disorder_assembly
_atom_site_disorder_group
Zn1 Zn 0.56442(9) 0.2500 0.24078(7) 0.0234(3) Uani 1 2 d S T P . .
Cl6 Cl 0.69301(13) 0.50551(14) 0.20510(10) 0.0298(3) Uani 1 1 d . . . . .
C1 C 0.2404(8) 0.2500 0.2564(5) 0.0254(13) Uani 1 2 d S T P . .
N0A N 0.3395(6) 0.2500 0.1751(4) 0.0224(10) Uani 1 2 d S T P . .
C3 C 0.2844(8) 0.2500 0.0632(6) 0.0340(15) Uani 1 2 d S T P . .
H3 H 0.3528 0.2500 0.0045 0.041 Uiso 1 2 calc RS T P A .
C5 C 0.1302(9) 0.2500 0.0312(6) 0.049(2) Uani 1 2 d S T P . .
H5 H 0.0942 0.2500 -0.0489 0.058 Uiso 1 2 calc RS T P . .
C8 C 0.7892(8) 0.2500 0.7648(6) 0.0297(14) Uani 1 2 d DS T P . .
C11 C 0.6485(8) 0.2500 0.7007(6) 0.0274(13) Uani 1 2 d DS T P A .
C22 C 0.0287(8) 0.2500 0.1138(6) 0.0324(15) Uani 1 2 d S T P . .
H22 H -0.0773 0.2500 0.0919 0.039 Uiso 1 2 calc RS T P A .
C37 C 0.0838(7) 0.2500 0.2295(6) 0.0281(13) Uani 1 2 d S T P . .
H37 H 0.0168 0.2500 0.2892 0.034 Uiso 1 2 calc RS T P . .
N2AA N 0.2414(8) 0.3024(9) 0.4696(6) 0.0246(19) Uani 0.5 1 d . . . A -1
C1AA C 0.9128(12) 0.3066(14) 0.5904(9) 0.035(2) Uani 0.5 1 d . . . A -1
H1AA H 1.0031 0.3207 0.5529 0.041 Uiso 0.5 1 calc R . . A -1
C0AA C 0.7727(11) 0.3117(13) 0.5263(8) 0.030(2) Uani 0.5 1 d . . . A -1
H0AA H 0.7673 0.3313 0.4447 0.036 Uiso 0.5 1 calc R . . A -1
N3AA N 0.3578(8) 0.3072(9) 0.5549(6) 0.0233(17) Uani 0.5 1 d . . . A -1
H3AA H 0.3460 0.3198 0.6293 0.028 Uiso 0.5 1 calc R . . A -1
C2AA C 0.4938(10) 0.2905(10) 0.5119(7) 0.023(2) Uani 0.5 1 d . . . A -1
C3AA C 0.3124(9) 0.2842(12) 0.3757(7) 0.018(3) Uani 0.5 1 d . . . A -1
C4AA C 0.6393(10) 0.2883(10) 0.5806(7) 0.021(3) Uani 0.5 1 d . . . A -1
N4AA N 0.9201(10) 0.281(3) 0.7095(8) 0.027(5) Uani 0.5 1 d . . . A -1
N1 N 0.4663(7) 0.279(2) 0.3954(5) 0.015(3) Uani 0.5 1 d . . . A -1
H11 H 0.558(4) 0.2500 0.736(5) 0.018 Uiso 1 2 d DRS T P . .
H8 H 0.792(8) 0.2500 0.8455(8) 0.018 Uiso 1 2 d DRS T P . .

loop_
_atom_site_aniso_label
_atom_site_aniso_U_11
_atom_site_aniso_U_22
_atom_site_aniso_U_33
_atom_site_aniso_U_23
_atom_site_aniso_U_13
_atom_site_aniso_U_12
Zn1 0.0182(4) 0.0314(5) 0.0210(4) 0.000 0.0043(3) 0.000
Cl6 0.0281(6) 0.0321(6) 0.0308(6) -0.0015(4) 0.0106(5) -0.0061(4)
C1 0.026(3) 0.031(3) 0.019(3) 0.000 0.002(2) 0.000
N0A 0.019(3) 0.026(2) 0.022(2) 0.000 0.004(2) 0.000
C3 0.023(3) 0.058(4) 0.021(3) 0.000 0.004(3) 0.000
C5 0.030(4) 0.096(7) 0.019(3) 0.000 -0.001(3) 0.000
C8 0.028(4) 0.037(3) 0.023(3) 0.000 0.000(3) 0.000
C11 0.022(3) 0.035(3) 0.025(3) 0.000 0.004(2) 0.000
C22 0.019(3) 0.046(4) 0.030(3) 0.000 -0.005(3) 0.000
C37 0.022(3) 0.037(3) 0.026(3) 0.000 0.003(3) 0.000
N2AA 0.018(3) 0.036(5) 0.020(3) -0.004(2) 0.003(3) -0.003(3)
C1AA 0.024(4) 0.051(7) 0.030(4) 0.000(4) 0.008(4) 0.004(4)
C0AA 0.024(4) 0.045(5) 0.022(4) 0.000(3) 0.005(3) 0.003(4)
N3AA 0.022(4) 0.032(4) 0.016(3) -0.004(2) 0.003(3) -0.002(3)
C2AA 0.022(4) 0.024(7) 0.023(4) -0.002(3) 0.007(3) 0.000(3)
C3AA 0.019(3) 0.011(9) 0.026(4) -0.001(3) 0.003(3) 0.000(3)
C4AA 0.021(4) 0.019(9) 0.024(4) -0.001(3) 0.004(3) 0.000(3)
N4AA 0.022(4) 0.029(15) 0.029(4) 0.002(4) -0.005(3) -0.001(4)
N1 0.020(3) 0.007(10) 0.019(3) -0.003(3) 0.002(2) -0.001(3)

loop_
_atom_type_symbol
_atom_type_description
_atom_type_scat_dispersion_real
_atom_type_scat_dispersion_imag
_atom_type_scat_source
C C 0.0181 0.0091 'International Tables Vol C Tables 4.2.6.8 and 6.1.1.4'
H H 0.0000 0.0000 'International Tables Vol C Tables 4.2.6.8 and 6.1.1.4'
Cl Cl 0.3639 0.7018 'International Tables Vol C Tables 4.2.6.8 and 6.1.1.4'
N N 0.0311 0.0180 'International Tables Vol C Tables 4.2.6.8 and 6.1.1.4'
Zn Zn -1.5491 0.6778 'International Tables Vol C Tables 4.2.6.8 and 6.1.1.4'

loop_
_geom_angle_atom_site_label_1
_geom_angle_atom_site_label_2
_geom_angle_atom_site_label_3
_geom_angle
_geom_angle_site_symmetry_1
_geom_angle_site_symmetry_3
Cl6 Zn1 Cl6 111.37(7) 4_565 .
N0A Zn1 Cl6 115.32(7) . .
N0A Zn1 Cl6 115.32(7) . 4_565
N0A Zn1 N1 81.3(2) . .
N1 Zn1 Cl6 110.1(4) . .
N1 Zn1 Cl6 120.5(4) . 4_565
N0A C1 C37 123.1(6) . .
N0A C1 C3AA 113.3(6) . .
C37 C1 C3AA 122.8(6) . .
C1 N0A Zn1 114.5(4) . .
C3 N0A Zn1 127.4(5) . .
C3 N0A C1 118.1(6) . .
N0A C3 C5 121.4(6) . .
C22 C5 C3 120.6(7) . .
C11 C8 N4AA 120.0(6) . .
C8 C11 C4AA 119.4(6) . .
C5 C22 C37 118.6(6) . .
C22 C37 C1 118.2(6) . .
C3AA N2AA N3AA 102.3(7) . .
N4AA C1AA C0AA 119.5(9) . .
C1AA C0AA C4AA 120.7(8) . .
C2AA N3AA N2AA 112.0(7) . .
N3AA C2AA C4AA 125.4(7) . .
N1 C2AA N3AA 106.7(7) . .
N1 C2AA C4AA 128.0(7) . .
N2AA C3AA C1 126.0(7) . .
N2AA C3AA N1 114.4(7) . .
N1 C3AA C1 119.3(7) . .
C11 C4AA C2AA 120.5(7) . .
C0AA C4AA C11 119.4(8) . .
C0AA C4AA C2AA 120.0(8) . .
C1AA N4AA C8 120.8(8) . .
C2AA N1 Zn1 144.8(6) . .
C2AA N1 C3AA 104.6(7) . .
C3AA N1 Zn1 110.6(5) . .

loop_
_geom_bond_atom_site_label_1
_geom_bond_atom_site_label_2
_geom_bond_distance
_geom_bond_site_symmetry_2
Zn1 Cl6 2.2122(11) .
Zn1 Cl6 2.2122(11) 4_565
Zn1 N0A 2.066(5) .
Zn1 N1 2.068(7) .
C1 N0A 1.344(8) .
C1 C37 1.394(9) .
C1 C3AA 1.484(10) .
N0A C3 1.339(8) .
C3 C5 1.382(11) .
C5 C22 1.371(11) .
C8 C11 1.391(9) .
C8 N4AA 1.392(12) .
C11 C4AA 1.409(10) .
C22 C37 1.380(9) .
N2AA N3AA 1.359(10) .
N2AA C3AA 1.310(11) .
C1AA C0AA 1.385(14) .
C1AA N4AA 1.384(13) .
C0AA C4AA 1.399(12) .
N3AA C2AA 1.350(11) .
C2AA C4AA 1.450(12) .
C2AA N1 1.348(10) .
C3AA N1 1.363(10) .

loop_
_twin_individual_id
_twin_individual_mass_fraction_refined
_oxdiff_twin_reflns_isolated
_oxdiff_twin_reflns_overlapped
_twin_individual_twin_lattice_type
_twin_individual_twin_matrix_11
_twin_individual_twin_matrix_12
_twin_individual_twin_matrix_13
_twin_individual_twin_matrix_21
_twin_individual_twin_matrix_22
_twin_individual_twin_matrix_23
_twin_individual_twin_matrix_31
_twin_individual_twin_matrix_32
_twin_individual_twin_matrix_33
1 0.7588(17) 9215 3251 ref 1.0000 0.0000 0.0000 0.0000 1.0000 0.0000 0.0000 0.0000 1.0000
2 0.2412(17) 9223 3251 nmt 1.0007 -0.0006 -0.0002 0.0005 -1.0000 0.0004 -0.2424 -0.0007 -1.0003
